data_7112597
loop_
_publ_author_name
'M. Giedyk'
'S. N. Fedosov'
'D. Gryko'

_publ_section_title
;
 An amphiphilic, catalytically active, vitamin B12 derivative
;
_journal_name_full Chem.Commun.
_journal_page_first 4674
_journal_paper_doi 10.1039/C4CC01064G
_journal_volume 50
_journal_year 2014
_chemical_absolute_configuration syn
_chemical_formula_sum 'C207 H282 Co3 N24 O61 P3'
_chemical_formula_weight 4352.25
_chemical_name_systematic
;
 ?
;
_space_group_crystal_system trigonal
_space_group_IT_number 146
_space_group_name_Hall 'R 3'
_space_group_name_H-M_alt 'R 3 :H'
_symmetry_space_group_name_Hall 'R 3'
_symmetry_space_group_name_H-M 'R 3 :H'
_atom_sites_solution_hydrogens geom
_audit_creation_method SHELXL-2013
_cell_angle_alpha 90
_cell_angle_beta 90
_cell_angle_gamma 120
_cell_formula_units_Z 3
_cell_length_a 39.7853(10)
_cell_length_b 39.7853(10)
_cell_length_c 14.0608(4)
_cell_measurement_reflns_used 9857
_cell_measurement_temperature 100(2)
_cell_measurement_theta_max 67.10
_cell_measurement_theta_min 4.06
_cell_volume 19274.6(9)
_computing_cell_refinement 'Bruker SAINT'
_computing_data_collection 'Bruker APEX2'
_computing_data_reduction 'Bruker SAINT'
_computing_structure_refinement 'SHELXL-2013 (Sheldrick, 2013)'
_diffrn_ambient_temperature 100(2)
_diffrn_measured_fraction_theta_full 0.985
_diffrn_measured_fraction_theta_max 0.986
_diffrn_measurement_device_type 'Bruker APEX-II CCD'
_diffrn_measurement_method '\f and \w scans'
_diffrn_radiation_monochromator graphite
_diffrn_radiation_source 'fine-focus sealed tube'
_diffrn_radiation_type CuK\a
_diffrn_radiation_wavelength 1.54178
_diffrn_reflns_av_R_equivalents 0.0392
_diffrn_reflns_av_unetI/netI 0.0604
_diffrn_reflns_Laue_measured_fraction_full 0.985
_diffrn_reflns_Laue_measured_fraction_max 0.986
_diffrn_reflns_limit_h_max 47
_diffrn_reflns_limit_h_min -47
_diffrn_reflns_limit_k_max 47
_diffrn_reflns_limit_k_min -47
_diffrn_reflns_limit_l_max 15
_diffrn_reflns_limit_l_min -16
_diffrn_reflns_number 34653
_diffrn_reflns_point_group_measured_fraction_full 0.695
_diffrn_reflns_point_group_measured_fraction_max 0.696
_diffrn_reflns_theta_full 67.679
_diffrn_reflns_theta_max 67.636
_diffrn_reflns_theta_min 4.058
_exptl_absorpt_coefficient_mu 2.293
_exptl_absorpt_correction_T_max 0.7530
_exptl_absorpt_correction_T_min 0.6278
_exptl_absorpt_correction_type multi-scan
_exptl_absorpt_process_details sadabs
_exptl_crystal_colour red-violet
_exptl_crystal_density_diffrn 1.125
_exptl_crystal_density_meas ?
_exptl_crystal_F_000 6918
_exptl_crystal_size_max 0.23
_exptl_crystal_size_mid 0.14
_exptl_crystal_size_min 0.05
_refine_diff_density_max 0.724
_refine_diff_density_min -0.637
_refine_diff_density_rms 0.074
_refine_ls_abs_structure_details
;
 Absolute configuration was assigned on the basis of known confuguration of vitamin B(12), that was used as a substrate.
;
_refine_ls_abs_structure_Flack -0.030(4)
_refine_ls_extinction_method none
_refine_ls_goodness_of_fit_ref 1.050
_refine_ls_hydrogen_treatment constr
_refine_ls_matrix_type full
_refine_ls_number_parameters 906
_refine_ls_number_reflns 10781
_refine_ls_number_restraints 1
_refine_ls_restrained_S_all 1.050
_refine_ls_R_factor_all 0.0614
_refine_ls_R_factor_gt 0.0570
_refine_ls_shift/su_max 0.001
_refine_ls_shift/su_mean 0.000
_refine_ls_structure_factor_coef Fsqd
_refine_ls_weighting_details 'w=1/[\s^2^(Fo^2^)+(0.0967P)^2^+34.5766P] where P=(Fo^2^+2Fc^2^)/3'
_refine_ls_weighting_scheme calc
_refine_ls_wR_factor_gt 0.1518
_refine_ls_wR_factor_ref 0.1557
_reflns_Friedel_coverage 0.412
_reflns_Friedel_fraction_full 0.406
_reflns_Friedel_fraction_max 0.406
_reflns_number_gt 9802
_reflns_number_total 10781
_reflns_threshold_expression 'I > 2\s(I)'
_cod_duplicate_entry 7112279
_cod_data_source_file c4cc01064g2.cif
_cod_data_source_block shelx
_cod_depositor_comments
;
The following automatic conversions were performed:

'_exptl_crystal_density_meas' value 'none' was changed to '?' - the
value is perceived as not measured.

Automatic conversion script
Id: cif_fix_values 3008 2015-01-20 13:52:24Z robertas 
;
_cod_original_cell_volume 19274.6(11)
_cod_database_code 7112597
_shelx_space_group_comment
;
The symmetry employed for this shelxl refinement is uniquely defined
by the following loop, which should always be used as a source of
symmetry information in preference to the above space-group names.
They are only intended as comments.
;
_shelxl_version_number 2013-4

loop_
_space_group_symop_operation_xyz
'x, y, z'
'-y, x-y, z'
'-x+y, -x, z'
'x+2/3, y+1/3, z+1/3'
'-y+2/3, x-y+1/3, z+1/3'
'-x+y+2/3, -x+1/3, z+1/3'
'x+1/3, y+2/3, z+2/3'
'-y+1/3, x-y+2/3, z+2/3'
'-x+y+1/3, -x+2/3, z+2/3'

loop_
_atom_site_label
_atom_site_type_symbol
_atom_site_fract_x
_atom_site_fract_y
_atom_site_fract_z
_atom_site_U_iso_or_equiv
_atom_site_adp_type
_atom_site_occupancy
_atom_site_site_symmetry_order
_atom_site_calc_flag
_atom_site_refinement_flags_posn
_atom_site_refinement_flags_adp
_atom_site_refinement_flags_occupancy
_atom_site_disorder_assembly
_atom_site_disorder_group
O1S O 0.6667 0.3333 0.9398(4) 0.0265(13) Uani 1 3 d S T P . .
C1 C 0.56300(14) 0.45979(13) 0.8894(3) 0.0197(9) Uani 1 1 d . . . . .
C1L C 0.61110(13) 0.56431(13) 0.8818(3) 0.0198(9) Uani 1 1 d . . . . .
C2 C 0.51763(15) 0.44279(15) 0.8780(4) 0.0289(11) Uani 1 1 d . . . . .
C3 C 0.51422(15) 0.45220(15) 0.7730(4) 0.0295(11) Uani 1 1 d . . . . .
H3 H 0.4933 0.4591 0.7689 0.035 Uiso 1 1 calc R U . . .
C4 C 0.55253(14) 0.48875(15) 0.7573(4) 0.0235(10) Uani 1 1 d . . . . .
C5 C 0.55893(15) 0.51617(15) 0.6820(4) 0.0260(10) Uani 1 1 d . . . . .
C6 C 0.59542(14) 0.54521(15) 0.6595(4) 0.0226(10) Uani 1 1 d . . . . .
C7 C 0.60645(15) 0.57391(15) 0.5766(4) 0.0253(10) Uani 1 1 d . . . . .
C8 C 0.65108(14) 0.59097(14) 0.5712(3) 0.0217(10) Uani 1 1 d . . . . .
H8 H 0.6643 0.6197 0.5610 0.026 Uiso 1 1 calc R U . . .
C9 C 0.66038(14) 0.58245(13) 0.6698(3) 0.0199(9) Uani 1 1 d . . . . .
C10 C 0.69641(14) 0.60230(13) 0.7093(3) 0.0208(9) Uani 1 1 d . . . . .
H10 H 0.7162 0.6221 0.6715 0.025 Uiso 1 1 calc R U . . .
C11 C 0.70723(14) 0.59654(13) 0.7989(4) 0.0207(9) Uani 1 1 d . . . . .
C12 C 0.74887(14) 0.61881(15) 0.8334(4) 0.0244(10) Uani 1 1 d . . . . .
C13 C 0.74645(14) 0.60206(13) 0.9335(4) 0.0209(9) Uani 1 1 d . . . . .
H13 H 0.7549 0.6233 0.9815 0.025 Uiso 1 1 calc R U . . .
C14 C 0.70302(13) 0.57316(13) 0.9468(3) 0.0187(9) Uani 1 1 d . . . . .
C15 C 0.68678(14) 0.55209(13) 1.0274(3) 0.0198(9) Uani 1 1 d . . . . .
C16 C 0.64671(13) 0.52047(12) 1.0301(3) 0.0166(9) Uani 1 1 d . . . . .
C17 C 0.62571(14) 0.49483(13) 1.1158(3) 0.0188(9) Uani 1 1 d . . . . .
C18 C 0.58976(13) 0.46157(13) 1.0659(3) 0.0178(9) Uani 1 1 d . . . . .
H18 H 0.5992 0.4449 1.0367 0.021 Uiso 1 1 calc R U . . .
C19 C 0.58302(13) 0.48207(13) 0.9824(3) 0.0187(9) Uani 1 1 d . . . . .
H19 H 0.5696 0.4960 1.0058 0.022 Uiso 1 1 calc R U . . .
C20 C 0.57655(15) 0.43114(14) 0.8649(4) 0.0249(10) Uani 1 1 d . . . . .
H20A H 0.5639 0.4173 0.8062 0.037 Uiso 1 1 calc R U . . .
H20B H 0.5697 0.4124 0.9168 0.037 Uiso 1 1 calc R U . . .
H20C H 0.6048 0.4452 0.8559 0.037 Uiso 1 1 calc R U . . .
C25 C 0.49376(18) 0.39960(17) 0.9026(5) 0.0379(13) Uani 1 1 d . . . . .
H25A H 0.4989 0.3956 0.9685 0.057 Uiso 1 1 calc R U . . .
H25B H 0.5010 0.3848 0.8598 0.057 Uiso 1 1 calc R U . . .
H25C H 0.4661 0.3908 0.8951 0.057 Uiso 1 1 calc R U . . .
C26 C 0.50414(15) 0.46563(18) 0.9406(4) 0.0339(12) Uani 1 1 d . . . . .
H26A H 0.5095 0.4627 1.0079 0.041 Uiso 1 1 calc R U . . .
H26B H 0.5199 0.4935 0.9244 0.041 Uiso 1 1 calc R U . . .
C27 C 0.4617(2) 0.4536(2) 0.9313(6) 0.0539(19) Uani 1 1 d . . . . .
C30 C 0.50673(18) 0.42214(18) 0.6948(4) 0.0391(13) Uani 1 1 d . . . . .
H30A H 0.5178 0.4360 0.6342 0.047 Uiso 1 1 calc R U . . .
H30B H 0.5205 0.4080 0.7116 0.047 Uiso 1 1 calc R U . . .
C31 C 0.4635(2) 0.3925(2) 0.6795(5) 0.0526(18) Uani 1 1 d . . . . .
H31A H 0.4551 0.3718 0.7280 0.063 Uiso 1 1 calc R U . . .
H31B H 0.4482 0.4056 0.6891 0.063 Uiso 1 1 calc R U . . .
C32 C 0.4549(3) 0.3745(2) 0.5836(6) 0.059(2) Uani 1 1 d . . . . .
C35 C 0.52294(16) 0.51147(19) 0.6334(5) 0.0397(14) Uani 1 1 d . . . . .
H35A H 0.5283 0.5365 0.6074 0.060 Uiso 1 1 calc R U . . .
H35B H 0.5017 0.5023 0.6796 0.060 Uiso 1 1 calc R U . . .
H35C H 0.5155 0.4926 0.5816 0.060 Uiso 1 1 calc R U . . .
C36 C 0.58517(16) 0.55568(17) 0.4835(4) 0.0311(11) Uani 1 1 d . . . . .
H36A H 0.5825 0.5300 0.4760 0.047 Uiso 1 1 calc R U . . .
H36B H 0.6000 0.5722 0.4300 0.047 Uiso 1 1 calc R U . . .
H36C H 0.5594 0.5532 0.4850 0.047 Uiso 1 1 calc R U . . .
C37 C 0.59867(16) 0.60644(17) 0.6146(4) 0.0306(11) Uani 1 1 d . . . . .
H37A H 0.5703 0.5955 0.6193 0.037 Uiso 1 1 calc R U . . .
H37B H 0.6094 0.6135 0.6797 0.037 Uiso 1 1 calc R U . . .
C38 C 0.61530(15) 0.64310(17) 0.5556(4) 0.0301(11) Uani 1 1 d . . . . .
C41 C 0.66393(15) 0.57226(15) 0.4938(4) 0.0265(10) Uani 1 1 d . . . . .
H41A H 0.6482 0.5437 0.5003 0.032 Uiso 1 1 calc R U . . .
H41B H 0.6581 0.5792 0.4307 0.032 Uiso 1 1 calc R U . . .
C42 C 0.70672(16) 0.58399(16) 0.4963(4) 0.0285(11) Uani 1 1 d . . . . .
H42A H 0.7227 0.6127 0.4971 0.034 Uiso 1 1 calc R U . . .
H42B H 0.7121 0.5741 0.5555 0.034 Uiso 1 1 calc R U . . .
C43 C 0.71803(17) 0.56861(16) 0.4125(4) 0.0300(11) Uani 1 1 d . . . . .
C46 C 0.77295(18) 0.6105(2) 0.7604(5) 0.0444(16) Uani 1 1 d . . . . .
H46A H 0.8003 0.6242 0.7794 0.067 Uiso 1 1 calc R U . . .
H46B H 0.7704 0.6194 0.6973 0.067 Uiso 1 1 calc R U . . .
H46C H 0.7634 0.5825 0.7583 0.067 Uiso 1 1 calc R U . . .
C47 C 0.76327(18) 0.66181(17) 0.8369(5) 0.0443(16) Uani 1 1 d . . . . .
H47A H 0.7903 0.6756 0.8589 0.066 Uiso 1 1 calc R U . . .
H47B H 0.7471 0.6668 0.8809 0.066 Uiso 1 1 calc R U . . .
H47C H 0.7618 0.6710 0.7732 0.066 Uiso 1 1 calc R U . . .
C48 C 0.77074(16) 0.58147(17) 0.9470(4) 0.0314(11) Uani 1 1 d . . . . .
H48A H 0.7620 0.5656 1.0057 0.038 Uiso 1 1 calc R U . . .
H48B H 0.7655 0.5636 0.8929 0.038 Uiso 1 1 calc R U . . .
C49 C 0.81422(17) 0.60908(19) 0.9536(5) 0.0384(13) Uani 1 1 d . . . . .
H49A H 0.8279 0.5961 0.9270 0.046 Uiso 1 1 calc R U . . .
H49B H 0.8211 0.6323 0.9142 0.046 Uiso 1 1 calc R U . . .
C50 C 0.82829(17) 0.62198(17) 1.0540(5) 0.0358(13) Uani 1 1 d . . . . .
C53 C 0.71066(15) 0.56248(14) 1.1171(4) 0.0251(10) Uani 1 1 d . . . . .
H53A H 0.7227 0.5463 1.1224 0.038 Uiso 1 1 calc R U . . .
H53B H 0.6939 0.5580 1.1722 0.038 Uiso 1 1 calc R U . . .
H53C H 0.7309 0.5899 1.1149 0.038 Uiso 1 1 calc R U . . .
C54 C 0.61511(14) 0.51863(14) 1.1844(3) 0.0210(9) Uani 1 1 d . . . . .
H54A H 0.6008 0.5288 1.1495 0.031 Uiso 1 1 calc R U . . .
H54B H 0.6389 0.5402 1.2108 0.031 Uiso 1 1 calc R U . . .
H54C H 0.5989 0.5019 1.2362 0.031 Uiso 1 1 calc R U . . .
C55 C 0.64779(14) 0.47911(13) 1.1723(3) 0.0183(9) Uani 1 1 d . . . . .
H55A H 0.6296 0.4594 1.2176 0.022 Uiso 1 1 calc R U . . .
H55B H 0.6683 0.5006 1.2099 0.022 Uiso 1 1 calc R U . . .
C56 C 0.66667(14) 0.46084(14) 1.1115(4) 0.0217(9) Uani 1 1 d . . . . .
H56A H 0.6465 0.4351 1.0883 0.026 Uiso 1 1 calc R U . . .
H56B H 0.6796 0.4775 1.0557 0.026 Uiso 1 1 calc R U . . .
C57 C 0.69603(14) 0.45665(14) 1.1708(4) 0.0224(10) Uani 1 1 d . . . . .
C60 C 0.55550(14) 0.43406(14) 1.1308(4) 0.0234(10) Uani 1 1 d . . . . .
H60A H 0.5360 0.4129 1.0904 0.028 Uiso 1 1 calc R U . . .
H60B H 0.5653 0.4221 1.1765 0.028 Uiso 1 1 calc R U . . .
C61 C 0.53472(14) 0.45055(15) 1.1871(4) 0.0273(11) Uani 1 1 d . . . . .
C64 C 0.4153(11) 0.4724(14) 0.984(3) 0.120(15) Uiso 0.47(5) 1 d . . P A 1
H64A H 0.3967 0.4444 0.9822 0.181 Uiso 0.47(5) 1 calc R U P A 1
H64B H 0.4112 0.4850 0.9293 0.181 Uiso 0.47(5) 1 calc R U P A 1
H64C H 0.4114 0.4833 1.0430 0.181 Uiso 0.47(5) 1 calc R U P A 1
C64' C 0.4102(6) 0.4504(7) 1.0234(18) 0.080(8) Uiso 0.53(5) 1 d . . P A 2
H64D H 0.4064 0.4654 0.9734 0.120 Uiso 0.53(5) 1 calc R U P A 2
H64E H 0.4048 0.4578 1.0856 0.120 Uiso 0.53(5) 1 calc R U P A 2
H64F H 0.3926 0.4227 1.0127 0.120 Uiso 0.53(5) 1 calc R U P A 2
C65 C 0.4091(4) 0.3243(3) 0.4881(8) 0.109(5) Uani 1 1 d . . . . .
H65A H 0.4131 0.3439 0.4404 0.163 Uiso 1 1 calc R U . . .
H65B H 0.3816 0.3044 0.4899 0.163 Uiso 1 1 calc R U . . .
H65C H 0.4246 0.3123 0.4714 0.163 Uiso 1 1 calc R U . . .
C66 C 0.63156(18) 0.67058(18) 0.4028(4) 0.0357(12) Uani 1 1 d . . . . .
H66A H 0.6307 0.6625 0.3367 0.054 Uiso 1 1 calc R U . . .
H66B H 0.6585 0.6887 0.4209 0.054 Uiso 1 1 calc R U . . .
H66C H 0.6161 0.6834 0.4094 0.054 Uiso 1 1 calc R U . . .
C67 C 0.7700(2) 0.5667(2) 0.3357(5) 0.0506(18) Uani 1 1 d . . . . .
H67A H 0.7979 0.5768 0.3433 0.076 Uiso 1 1 calc R U . . .
H67B H 0.7652 0.5758 0.2751 0.076 Uiso 1 1 calc R U . . .
H67C H 0.7563 0.5383 0.3362 0.076 Uiso 1 1 calc R U . . .
C68 C 0.8795(2) 0.6410(3) 1.1611(6) 0.060(2) Uani 1 1 d . . . . .
H68A H 0.9057 0.6444 1.1638 0.090 Uiso 1 1 calc R U . . .
H68B H 0.8630 0.6217 1.2084 0.090 Uiso 1 1 calc R U . . .
H68C H 0.8809 0.6658 1.1748 0.090 Uiso 1 1 calc R U . . .
C69 C 0.5087(2) 0.4514(3) 1.3377(5) 0.0503(17) Uani 1 1 d . . . . .
H69A H 0.5065 0.4411 1.4022 0.075 Uiso 1 1 calc R U . . .
H69B H 0.4827 0.4420 1.3115 0.075 Uiso 1 1 calc R U . . .
H69C H 0.5227 0.4798 1.3399 0.075 Uiso 1 1 calc R U . . .
B2 C 0.68212(14) 0.49997(13) 0.8141(3) 0.0201(9) Uani 1 1 d . . . . .
H102 H 0.6908 0.5079 0.8774 0.024 Uiso 1 1 calc R U . . .
B4 C 0.62213(17) 0.47906(15) 0.6125(4) 0.0293(11) Uani 1 1 d . . . . .
H104 H 0.6015 0.4841 0.6224 0.035 Uiso 1 1 calc R U . . .
B5 C 0.6261(2) 0.46434(18) 0.5259(4) 0.0355(13) Uani 1 1 d . . . . .
B6 C 0.6563(2) 0.45623(19) 0.5116(4) 0.0401(14) Uani 1 1 d . . . . .
B7 C 0.68233(19) 0.46187(18) 0.5844(4) 0.0343(12) Uani 1 1 d . . . . .
H107 H 0.7025 0.4560 0.5756 0.041 Uiso 1 1 calc R U . . .
B8 C 0.67780(15) 0.47637(14) 0.6705(3) 0.0222(9) Uani 1 1 d . . . . .
B9 C 0.64887(15) 0.48614(13) 0.6836(3) 0.0220(10) Uani 1 1 d . . . . .
B10 C 0.5973(2) 0.4569(2) 0.4471(5) 0.0502(17) Uani 1 1 d . . . . .
H11A H 0.5762 0.4604 0.4715 0.075 Uiso 1 1 calc R U . . .
H11B H 0.5866 0.4302 0.4238 0.075 Uiso 1 1 calc R U . . .
H11C H 0.6104 0.4751 0.3948 0.075 Uiso 1 1 calc R U . . .
B11 C 0.6627(3) 0.4432(3) 0.4162(5) 0.062(2) Uani 1 1 d . . . . .
H11D H 0.6845 0.4651 0.3840 0.093 Uiso 1 1 calc R U . . .
H11E H 0.6392 0.4339 0.3775 0.093 Uiso 1 1 calc R U . . .
H11F H 0.6684 0.4222 0.4249 0.093 Uiso 1 1 calc R U . . .
R1 C 0.72565(15) 0.47243(15) 0.7809(4) 0.0247(10) Uani 1 1 d . . . . .
H201 H 0.7350 0.4655 0.7221 0.030 Uiso 1 1 calc R U . . .
R2 C 0.70727(14) 0.43735(14) 0.8480(3) 0.0208(9) Uani 1 1 d . . . . .
H202 H 0.6957 0.4122 0.8125 0.025 Uiso 1 1 calc R U . . .
R3 C 0.74324(14) 0.44496(13) 0.9052(4) 0.0213(9) Uani 1 1 d . . . . .
H203 H 0.7588 0.4359 0.8686 0.026 Uiso 1 1 calc R U . . .
R4 C 0.76577(14) 0.48882(14) 0.9148(4) 0.0253(10) Uani 1 1 d . . . . .
H204 H 0.7561 0.4969 0.9710 0.030 Uiso 1 1 calc R U . . .
R5 C 0.80954(16) 0.50637(17) 0.9213(5) 0.0369(13) Uani 1 1 d . . . . .
H20D H 0.8183 0.4953 0.8704 0.044 Uiso 1 1 calc R U . . .
H20E H 0.8222 0.5347 0.9108 0.044 Uiso 1 1 calc R U . . .
PR1 C 0.71284(15) 0.41461(16) 1.2561(4) 0.0275(11) Uani 1 1 d . . . . .
H40A H 0.6984 0.3882 1.2837 0.033 Uiso 1 1 calc R U . . .
H40B H 0.7216 0.4334 1.3093 0.033 Uiso 1 1 calc R U . . .
PR2 C 0.74843(15) 0.41909(16) 1.2031(4) 0.0259(10) Uani 1 1 d . . . . .
H402 H 0.7625 0.4451 1.1718 0.031 Uiso 1 1 calc R U . . .
PR3 C 0.77544(19) 0.4144(2) 1.2721(5) 0.0409(14) Uani 1 1 d . . . . .
H40C H 0.7981 0.4173 1.2376 0.061 Uiso 1 1 calc R U . . .
H40D H 0.7616 0.3885 1.3013 0.061 Uiso 1 1 calc R U . . .
H40E H 0.7839 0.4342 1.3218 0.061 Uiso 1 1 calc R U . . .
N2L N 0.59798(13) 0.58281(14) 0.9091(3) 0.0296(9) Uani 1 1 d . . . . .
N21 N 0.57862(11) 0.49219(11) 0.8169(3) 0.0192(8) Uani 1 1 d . . . . .
N22 N 0.62854(12) 0.55316(12) 0.7102(3) 0.0212(8) Uani 1 1 d . . . . .
N23 N 0.68349(11) 0.57118(11) 0.8629(3) 0.0178(7) Uani 1 1 d . . . . .
N24 N 0.62377(11) 0.51102(10) 0.9565(3) 0.0166(7) Uani 1 1 d . . . . .
N59 N 0.68718(12) 0.42070(12) 1.1963(3) 0.0241(9) Uani 1 1 d . . . . .
H59 H 0.6654 0.4007 1.1762 0.029 Uiso 1 1 calc R U . . .
NB1 N 0.69826(12) 0.48525(12) 0.7546(3) 0.0219(8) Uani 1 1 d . . . . .
NB3 N 0.65329(11) 0.50210(11) 0.7751(3) 0.0169(7) Uani 1 1 d . . . . .
O28 O 0.43933(15) 0.4366(2) 0.8710(4) 0.0704(18) Uani 1 1 d . . . . .
O29 O 0.4545(6) 0.4787(7) 0.9824(17) 0.093(8) Uiso 0.42(3) 1 d . . P A 1
O29' O 0.4497(3) 0.4585(4) 1.0210(9) 0.070(5) Uiso 0.58(3) 1 d . . P A 2
O33 O 0.4745(2) 0.38738(19) 0.5154(4) 0.092(3) Uani 1 1 d . . . . .
O34 O 0.4208(2) 0.34238(19) 0.5800(5) 0.088(3) Uani 1 1 d . . . . .
O39 O 0.62612(16) 0.67469(13) 0.5905(3) 0.0481(11) Uani 1 1 d . . . . .
O40 O 0.61594(13) 0.63700(12) 0.4640(3) 0.0361(9) Uani 1 1 d . . . . .
O44 O 0.69612(14) 0.54831(15) 0.3512(3) 0.0455(11) Uani 1 1 d . . . . .
O45 O 0.75596(13) 0.58055(15) 0.4136(3) 0.0463(11) Uani 1 1 d . . . . .
O51 O 0.80975(13) 0.62781(15) 1.1141(3) 0.0442(11) Uani 1 1 d . . . . .
O52 O 0.86362(13) 0.62807(16) 1.0685(4) 0.0473(11) Uani 1 1 d . . . . .
O58 O 0.72579(11) 0.48545(11) 1.1986(3) 0.0315(8) Uani 1 1 d . . . . .
O62 O 0.52275(12) 0.47069(13) 1.1583(3) 0.0360(9) Uani 1 1 d . . . . .
O63 O 0.52982(12) 0.43816(13) 1.2774(3) 0.0360(9) Uani 1 1 d . . . . .
OR6 O 0.75771(10) 0.50297(10) 0.8293(3) 0.0281(8) Uani 1 1 d . . . . .
OR7 O 0.67988(9) 0.43984(10) 0.9060(2) 0.0217(7) Uani 1 1 d . . . . .
H207 H 0.6628 0.4175 0.9228 0.033 Uiso 1 1 calc R U . . .
OR8 O 0.82137(12) 0.49926(12) 1.0110(3) 0.0379(9) Uani 1 1 d . . . . .
H208 H 0.8128 0.4753 1.0175 0.045 Uiso 1 1 calc R U . . .
OP2 O 0.73240(10) 0.42592(9) 0.9957(2) 0.0212(7) Uani 1 1 d . . . . .
OP3 O 0.73435(10) 0.38872(10) 1.1318(3) 0.0240(7) Uani 1 1 d . . . . .
OP4 O 0.79328(11) 0.42293(11) 1.0255(3) 0.0275(8) Uani 1 1 d . . . . .
OP5 O 0.73081(11) 0.36228(10) 0.9719(3) 0.0291(8) Uani 1 1 d . . . . .
P1 P 0.75037(3) 0.39935(3) 1.02615(9) 0.0215(3) Uani 1 1 d . . . . .
Co1 Co 0.63000(2) 0.53309(2) 0.83341(5) 0.01734(18) Uani 1 1 d . . . . .

loop_
_atom_site_aniso_label
_atom_site_aniso_U_11
_atom_site_aniso_U_22
_atom_site_aniso_U_33
_atom_site_aniso_U_23
_atom_site_aniso_U_13
_atom_site_aniso_U_12
O1S 0.0296(18) 0.0296(18) 0.020(3) 0.000 0.000 0.0148(9)
C1 0.023(2) 0.016(2) 0.013(2) 0.0031(18) 0.0005(18) 0.0048(18)
C1L 0.022(2) 0.022(2) 0.013(2) 0.0018(18) -0.0033(18) 0.0093(19)
C2 0.022(2) 0.029(3) 0.027(3) 0.005(2) 0.001(2) 0.007(2)
C3 0.025(2) 0.028(2) 0.027(3) 0.004(2) -0.003(2) 0.006(2)
C4 0.021(2) 0.028(2) 0.017(2) -0.0007(19) -0.0019(19) 0.010(2)
C5 0.024(2) 0.029(2) 0.019(2) 0.000(2) -0.004(2) 0.008(2)
C6 0.025(2) 0.029(2) 0.017(2) 0.003(2) 0.0002(19) 0.015(2)
C7 0.030(3) 0.029(2) 0.018(2) 0.004(2) 0.000(2) 0.016(2)
C8 0.026(2) 0.023(2) 0.016(2) 0.0074(18) 0.0018(19) 0.0122(19)
C9 0.026(2) 0.020(2) 0.014(2) 0.0026(18) 0.0024(18) 0.0125(19)
C10 0.025(2) 0.020(2) 0.017(2) 0.0019(18) 0.0050(19) 0.0106(19)
C11 0.023(2) 0.020(2) 0.020(2) -0.0005(18) 0.0001(19) 0.0114(18)
C12 0.020(2) 0.028(2) 0.023(3) 0.006(2) -0.0011(19) 0.0094(19)
C13 0.021(2) 0.020(2) 0.019(2) -0.0003(18) -0.0027(18) 0.0077(18)
C14 0.024(2) 0.018(2) 0.017(2) 0.0003(18) -0.0034(19) 0.0129(18)
C15 0.022(2) 0.020(2) 0.015(2) -0.0051(18) -0.0035(18) 0.0087(18)
C16 0.023(2) 0.0146(19) 0.015(2) 0.0020(17) 0.0010(18) 0.0110(17)
C17 0.027(2) 0.020(2) 0.013(2) 0.0016(18) 0.0028(18) 0.0144(19)
C18 0.022(2) 0.0172(19) 0.016(2) 0.0012(17) 0.0019(18) 0.0107(18)
C19 0.025(2) 0.017(2) 0.014(2) 0.0008(17) 0.0004(18) 0.0099(18)
C20 0.035(3) 0.022(2) 0.017(2) -0.0017(19) -0.005(2) 0.013(2)
C25 0.035(3) 0.028(3) 0.032(3) 0.009(2) 0.000(2) 0.001(2)
C26 0.023(2) 0.042(3) 0.031(3) 0.004(2) 0.000(2) 0.012(2)
C27 0.032(3) 0.070(5) 0.058(5) -0.022(4) -0.007(3) 0.024(3)
C30 0.038(3) 0.037(3) 0.026(3) 0.001(2) -0.007(2) 0.007(2)
C31 0.043(4) 0.044(4) 0.037(3) -0.001(3) -0.007(3) -0.004(3)
C32 0.066(5) 0.032(3) 0.043(4) 0.007(3) -0.012(4) -0.003(3)
C35 0.025(3) 0.047(3) 0.038(3) 0.019(3) -0.004(2) 0.012(2)
C36 0.030(3) 0.039(3) 0.021(3) 0.006(2) -0.005(2) 0.015(2)
C37 0.035(3) 0.041(3) 0.026(3) 0.009(2) 0.005(2) 0.027(2)
C38 0.029(2) 0.036(3) 0.032(3) 0.008(2) 0.004(2) 0.021(2)
C41 0.033(3) 0.028(2) 0.016(2) 0.004(2) 0.000(2) 0.013(2)
C42 0.034(3) 0.031(3) 0.020(3) -0.005(2) -0.001(2) 0.016(2)
C43 0.036(3) 0.035(3) 0.018(3) -0.003(2) 0.003(2) 0.017(2)
C46 0.034(3) 0.076(5) 0.030(3) 0.008(3) 0.005(3) 0.032(3)
C47 0.034(3) 0.027(3) 0.056(4) 0.009(3) -0.022(3) 0.003(2)
C48 0.029(3) 0.035(3) 0.032(3) 0.001(2) -0.003(2) 0.018(2)
C49 0.031(3) 0.046(3) 0.041(3) -0.010(3) -0.003(3) 0.022(3)
C50 0.033(3) 0.032(3) 0.041(3) -0.008(3) -0.007(3) 0.016(2)
C53 0.029(2) 0.023(2) 0.016(2) -0.0021(19) -0.006(2) 0.0068(19)
C54 0.028(2) 0.023(2) 0.016(2) 0.0000(18) 0.0047(19) 0.0161(19)
C55 0.027(2) 0.018(2) 0.012(2) -0.0007(17) -0.0033(18) 0.0133(18)
C56 0.029(2) 0.019(2) 0.021(2) -0.0049(18) -0.002(2) 0.0148(19)
C57 0.025(2) 0.023(2) 0.020(2) -0.0035(19) 0.0002(19) 0.013(2)
C60 0.025(2) 0.023(2) 0.021(2) 0.0063(19) 0.0018(19) 0.0103(19)
C61 0.024(2) 0.031(3) 0.022(3) 0.005(2) 0.004(2) 0.010(2)
C65 0.098(8) 0.078(7) 0.057(6) -0.003(5) -0.028(6) -0.027(6)
C66 0.040(3) 0.038(3) 0.033(3) 0.015(2) 0.007(2) 0.023(3)
C67 0.037(3) 0.067(4) 0.046(4) -0.028(3) 0.007(3) 0.024(3)
C68 0.048(4) 0.087(6) 0.057(5) -0.015(4) -0.017(4) 0.042(4)
C69 0.059(4) 0.076(5) 0.027(3) 0.009(3) 0.022(3) 0.043(4)
B2 0.027(2) 0.019(2) 0.014(2) 0.0021(18) 0.0014(18) 0.0117(18)
B4 0.035(3) 0.027(2) 0.024(3) -0.003(2) -0.005(2) 0.013(2)
B5 0.057(4) 0.040(3) 0.014(2) -0.004(2) -0.006(2) 0.028(3)
B6 0.064(4) 0.046(3) 0.015(3) -0.008(2) -0.005(3) 0.032(3)
B7 0.052(3) 0.044(3) 0.020(3) -0.003(2) 0.005(2) 0.034(3)
B8 0.031(2) 0.026(2) 0.011(2) 0.0001(18) 0.0005(19) 0.015(2)
B9 0.031(2) 0.021(2) 0.013(2) -0.0002(18) 0.0020(19) 0.0129(19)
B10 0.072(5) 0.066(4) 0.025(3) -0.020(3) -0.022(3) 0.044(4)
B11 0.105(7) 0.079(5) 0.021(3) -0.019(3) -0.004(4) 0.060(5)
R1 0.027(2) 0.030(2) 0.023(2) 0.001(2) 0.001(2) 0.019(2)
R2 0.023(2) 0.022(2) 0.018(2) -0.0006(19) -0.0023(19) 0.0113(18)
R3 0.024(2) 0.022(2) 0.020(2) 0.0025(19) 0.0021(19) 0.0124(19)
R4 0.025(2) 0.024(2) 0.026(3) 0.002(2) 0.000(2) 0.012(2)
R5 0.025(3) 0.031(3) 0.048(4) 0.004(3) -0.006(2) 0.009(2)
PR1 0.032(3) 0.038(3) 0.021(2) 0.000(2) -0.001(2) 0.024(2)
PR2 0.027(2) 0.034(3) 0.023(2) -0.004(2) -0.005(2) 0.020(2)
PR3 0.042(3) 0.062(4) 0.035(3) -0.007(3) -0.007(3) 0.039(3)
N2L 0.035(2) 0.035(2) 0.024(2) -0.0055(19) -0.0042(19) 0.021(2)
N21 0.0216(18) 0.0220(19) 0.0138(19) 0.0013(16) 0.0004(15) 0.0108(16)
N22 0.0227(19) 0.0222(18) 0.019(2) 0.0012(16) 0.0019(16) 0.0113(16)
N23 0.0213(18) 0.0178(17) 0.0147(19) 0.0003(15) 0.0000(15) 0.0102(15)
N24 0.0182(17) 0.0157(16) 0.0189(19) -0.0010(15) -0.0013(15) 0.0107(15)
N59 0.028(2) 0.027(2) 0.023(2) -0.0022(17) -0.0016(17) 0.0181(17)
NB1 0.028(2) 0.028(2) 0.016(2) 0.0018(16) 0.0028(16) 0.0185(17)
NB3 0.0229(18) 0.0159(17) 0.0107(18) -0.0018(14) 0.0009(15) 0.0088(15)
O28 0.032(2) 0.119(5) 0.054(3) -0.010(3) -0.007(2) 0.033(3)
O33 0.106(5) 0.060(4) 0.037(3) 0.001(3) -0.009(3) -0.013(4)
O34 0.085(4) 0.061(4) 0.049(3) -0.002(3) -0.015(3) -0.016(3)
O39 0.073(3) 0.038(2) 0.038(2) 0.008(2) 0.004(2) 0.031(2)
O40 0.047(2) 0.036(2) 0.026(2) 0.0108(17) 0.0043(18) 0.0219(18)
O44 0.046(2) 0.067(3) 0.026(2) -0.019(2) -0.0070(19) 0.030(2)
O45 0.037(2) 0.060(3) 0.039(2) -0.024(2) 0.0019(19) 0.022(2)
O51 0.040(2) 0.057(3) 0.045(3) -0.019(2) -0.006(2) 0.031(2)
O52 0.036(2) 0.066(3) 0.045(3) -0.015(2) -0.012(2) 0.030(2)
O58 0.0287(18) 0.0295(18) 0.036(2) -0.0085(16) -0.0070(16) 0.0146(16)
O62 0.045(2) 0.047(2) 0.027(2) 0.0103(18) 0.0099(17) 0.032(2)
O63 0.041(2) 0.047(2) 0.0202(19) 0.0104(17) 0.0107(17) 0.0227(19)
OR6 0.0222(16) 0.0250(17) 0.036(2) 0.0084(15) 0.0014(15) 0.0108(14)
OR7 0.0210(15) 0.0237(16) 0.0218(17) 0.0030(14) 0.0042(13) 0.0121(13)
OR8 0.0308(19) 0.038(2) 0.045(2) -0.0080(19) -0.0098(18) 0.0172(17)
OP2 0.0256(16) 0.0234(15) 0.0192(17) 0.0003(13) 0.0020(13) 0.0157(14)
OP3 0.0279(17) 0.0283(17) 0.0230(18) 0.0008(14) -0.0016(14) 0.0195(14)
OP4 0.0278(18) 0.0346(18) 0.0271(19) -0.0027(15) -0.0003(15) 0.0208(15)
OP5 0.0333(18) 0.0266(17) 0.034(2) -0.0044(16) -0.0027(16) 0.0199(16)
P1 0.0257(6) 0.0247(6) 0.0212(6) -0.0014(5) -0.0012(5) 0.0179(5)
Co1 0.0212(4) 0.0179(3) 0.0129(3) 0.0013(3) 0.0002(3) 0.0098(3)

loop_
_atom_type_symbol
_atom_type_description
_atom_type_scat_dispersion_real
_atom_type_scat_dispersion_imag
_atom_type_scat_source
C C 0.0181 0.0091 'International Tables Vol C Tables 4.2.6.8 and 6.1.1.4'
H H 0.0000 0.0000 'International Tables Vol C Tables 4.2.6.8 and 6.1.1.4'
N N 0.0311 0.0180 'International Tables Vol C Tables 4.2.6.8 and 6.1.1.4'
O O 0.0492 0.0322 'International Tables Vol C Tables 4.2.6.8 and 6.1.1.4'
P P 0.2955 0.4335 'International Tables Vol C Tables 4.2.6.8 and 6.1.1.4'
Co Co -2.3653 3.6143 'International Tables Vol C Tables 4.2.6.8 and 6.1.1.4'

loop_
_geom_angle_atom_site_label_1
_geom_angle_atom_site_label_2
_geom_angle_atom_site_label_3
_geom_angle
N21 C1 C20 109.7(4)
N21 C1 C19 101.8(3)
C20 C1 C19 110.1(4)
N21 C1 C2 101.0(4)
C20 C1 C2 114.2(4)
C19 C1 C2 118.4(4)
N2L C1L Co1 177.0(4)
C25 C2 C26 109.2(5)
C25 C2 C3 114.0(5)
C26 C2 C3 107.7(5)
C25 C2 C1 113.0(5)
C26 C2 C1 110.4(4)
C3 C2 C1 102.2(4)
C4 C3 C30 110.8(5)
C4 C3 C2 101.8(4)
C30 C3 C2 120.0(5)
C4 C3 H3 107.9
C30 C3 H3 107.9
C2 C3 H3 107.9
N21 C4 C5 124.6(4)
N21 C4 C3 112.4(4)
C5 C4 C3 123.1(4)
C6 C5 C4 121.2(5)
C6 C5 C35 122.7(5)
C4 C5 C35 116.0(4)
C5 C6 N22 124.1(5)
C5 C6 C7 126.4(5)
N22 C6 C7 109.6(4)
C36 C7 C6 114.4(4)
C36 C7 C8 113.9(4)
C6 C7 C8 101.6(4)
C36 C7 C37 113.1(4)
C6 C7 C37 104.8(4)
C8 C7 C37 108.1(4)
C9 C8 C41 111.1(4)
C9 C8 C7 102.2(4)
C41 C8 C7 113.9(4)
C9 C8 H8 109.8
C41 C8 H8 109.8
C7 C8 H8 109.8
N22 C9 C10 126.3(4)
N22 C9 C8 110.5(4)
C10 C9 C8 123.2(4)
C9 C10 C11 126.7(5)
C9 C10 H10 116.6
C11 C10 H10 116.6
N23 C11 C10 125.4(4)
N23 C11 C12 112.4(4)
C10 C11 C12 122.2(4)
C47 C12 C11 111.0(4)
C47 C12 C13 111.5(5)
C11 C12 C13 103.1(4)
C47 C12 C46 109.8(5)
C11 C12 C46 106.0(4)
C13 C12 C46 115.1(4)
C14 C13 C12 103.8(4)
C14 C13 C48 110.7(4)
C12 C13 C48 114.7(4)
C14 C13 H13 109.2
C12 C13 H13 109.2
C48 C13 H13 109.2
C15 C14 N23 126.1(4)
C15 C14 C13 124.8(4)
N23 C14 C13 109.1(4)
C14 C15 C16 122.0(4)
C14 C15 C53 119.1(4)
C16 C15 C53 118.9(4)
N24 C16 C15 122.3(4)
N24 C16 C17 111.3(4)
C15 C16 C17 126.5(4)
C16 C17 C55 116.6(4)
C16 C17 C18 100.2(4)
C55 C17 C18 111.1(4)
C16 C17 C54 107.9(4)
C55 C17 C54 108.3(4)
C18 C17 C54 112.7(4)
C19 C18 C60 120.2(4)
C19 C18 C17 103.0(3)
C60 C18 C17 116.6(4)
C19 C18 H18 105.2
C60 C18 H18 105.2
C17 C18 H18 105.2
N24 C19 C18 100.7(4)
N24 C19 C1 106.5(4)
C18 C19 C1 121.2(4)
N24 C19 H19 109.2
C18 C19 H19 109.2
C1 C19 H19 109.2
C1 C20 H20A 109.5
C1 C20 H20B 109.5
H20A C20 H20B 109.5
C1 C20 H20C 109.5
H20A C20 H20C 109.5
H20B C20 H20C 109.5
C2 C25 H25A 109.5
C2 C25 H25B 109.5
H25A C25 H25B 109.5
C2 C25 H25C 109.5
H25A C25 H25C 109.5
H25B C25 H25C 109.5
C27 C26 C2 115.2(5)
C27 C26 H26A 108.5
C2 C26 H26A 108.5
C27 C26 H26B 108.5
C2 C26 H26B 108.5
H26A C26 H26B 107.5
O28 C27 O29 114.9(12)
O28 C27 O29' 121.2(8)
O28 C27 C26 130.9(7)
O29 C27 C26 109.3(11)
O29' C27 C26 106.5(7)
C31 C30 C3 113.8(6)
C31 C30 H30A 108.8
C3 C30 H30A 108.8
C31 C30 H30B 108.8
C3 C30 H30B 108.8
H30A C30 H30B 107.7
C32 C31 C30 113.4(6)
C32 C31 H31A 108.9
C30 C31 H31A 108.9
C32 C31 H31B 108.9
C30 C31 H31B 108.9
H31A C31 H31B 107.7
O33 C32 O34 121.7(8)
O33 C32 C31 125.8(7)
O34 C32 C31 112.3(7)
C5 C35 H35A 109.5
C5 C35 H35B 109.5
H35A C35 H35B 109.5
C5 C35 H35C 109.5
H35A C35 H35C 109.5
H35B C35 H35C 109.5
C7 C36 H36A 109.5
C7 C36 H36B 109.5
H36A C36 H36B 109.5
C7 C36 H36C 109.5
H36A C36 H36C 109.5
H36B C36 H36C 109.5
C38 C37 C7 116.0(5)
C38 C37 H37A 108.3
C7 C37 H37A 108.3
C38 C37 H37B 108.3
C7 C37 H37B 108.3
H37A C37 H37B 107.4
O39 C38 O40 124.0(5)
O39 C38 C37 122.4(5)
O40 C38 C37 113.5(5)
C42 C41 C8 115.1(4)
C42 C41 H41A 108.5
C8 C41 H41A 108.5
C42 C41 H41B 108.5
C8 C41 H41B 108.5
H41A C41 H41B 107.5
C43 C42 C41 112.0(5)
C43 C42 H42A 109.2
C41 C42 H42A 109.2
C43 C42 H42B 109.2
C41 C42 H42B 109.2
H42A C42 H42B 107.9
O44 C43 O45 123.8(5)
O44 C43 C42 124.9(5)
O45 C43 C42 111.3(5)
C12 C46 H46A 109.5
C12 C46 H46B 109.5
H46A C46 H46B 109.5
C12 C46 H46C 109.5
H46A C46 H46C 109.5
H46B C46 H46C 109.5
C12 C47 H47A 109.5
C12 C47 H47B 109.5
H47A C47 H47B 109.5
C12 C47 H47C 109.5
H47A C47 H47C 109.5
H47B C47 H47C 109.5
C49 C48 C13 114.1(5)
C49 C48 H48A 108.7
C13 C48 H48A 108.7
C49 C48 H48B 108.7
C13 C48 H48B 108.7
H48A C48 H48B 107.6
C50 C49 C48 113.4(5)
C50 C49 H49A 108.9
C48 C49 H49A 108.9
C50 C49 H49B 108.9
C48 C49 H49B 108.9
H49A C49 H49B 107.7
O51 C50 O52 123.4(6)
O51 C50 C49 123.8(5)
O52 C50 C49 112.7(5)
C15 C53 H53A 109.5
C15 C53 H53B 109.5
H53A C53 H53B 109.5
C15 C53 H53C 109.5
H53A C53 H53C 109.5
H53B C53 H53C 109.5
C17 C54 H54A 109.5
C17 C54 H54B 109.5
H54A C54 H54B 109.5
C17 C54 H54C 109.5
H54A C54 H54C 109.5
H54B C54 H54C 109.5
C17 C55 C56 114.9(4)
C17 C55 H55A 108.5
C56 C55 H55A 108.5
C17 C55 H55B 108.5
C56 C55 H55B 108.5
H55A C55 H55B 107.5
C57 C56 C55 109.5(4)
C57 C56 H56A 109.8
C55 C56 H56A 109.8
C57 C56 H56B 109.8
C55 C56 H56B 109.8
H56A C56 H56B 108.2
O58 C57 N59 121.7(5)
O58 C57 C56 120.7(4)
N59 C57 C56 117.5(4)
C61 C60 C18 118.8(4)
C61 C60 H60A 107.6
C18 C60 H60A 107.6
C61 C60 H60B 107.6
C18 C60 H60B 107.6
H60A C60 H60B 107.1
O62 C61 O63 122.5(5)
O62 C61 C60 127.2(5)
O63 C61 C60 110.3(4)
O29 C64 H64A 109.5
O29 C64 H64B 109.5
H64A C64 H64B 109.5
O29 C64 H64C 109.5
H64A C64 H64C 109.5
H64B C64 H64C 109.5
O29' C64' H64D 109.5
O29' C64' H64E 109.5
H64D C64' H64E 109.5
O29' C64' H64F 109.5
H64D C64' H64F 109.5
H64E C64' H64F 109.5
O34 C65 H65A 109.5
O34 C65 H65B 109.5
H65A C65 H65B 109.5
O34 C65 H65C 109.5
H65A C65 H65C 109.5
H65B C65 H65C 109.5
O40 C66 H66A 109.5
O40 C66 H66B 109.5
H66A C66 H66B 109.5
O40 C66 H66C 109.5
H66A C66 H66C 109.5
H66B C66 H66C 109.5
O45 C67 H67A 109.5
O45 C67 H67B 109.5
H67A C67 H67B 109.5
O45 C67 H67C 109.5
H67A C67 H67C 109.5
H67B C67 H67C 109.5
O52 C68 H68A 109.5
O52 C68 H68B 109.5
H68A C68 H68B 109.5
O52 C68 H68C 109.5
H68A C68 H68C 109.5
H68B C68 H68C 109.5
O63 C69 H69A 109.5
O63 C69 H69B 109.5
H69A C69 H69B 109.5
O63 C69 H69C 109.5
H69A C69 H69C 109.5
H69B C69 H69C 109.5
NB3 B2 NB1 112.9(4)
NB3 B2 H102 123.5
NB1 B2 H102 123.5
B9 B4 B5 118.7(5)
B9 B4 H104 120.7
B5 B4 H104 120.7
B4 B5 B6 120.7(5)
B4 B5 B10 119.2(6)
B6 B5 B10 120.0(5)
B7 B6 B5 120.6(5)
B7 B6 B11 118.2(6)
B5 B6 B11 121.1(6)
B6 B7 B8 117.8(5)
B6 B7 H107 121.1
B8 B7 H107 121.1
NB1 B8 B7 132.1(5)
NB1 B8 B9 106.2(4)
B7 B8 B9 121.6(5)
B4 B9 B8 120.3(5)
B4 B9 NB3 131.6(5)
B8 B9 NB3 108.1(4)
B5 B10 H11A 109.5
B5 B10 H11B 109.5
H11A B10 H11B 109.5
B5 B10 H11C 109.5
H11A B10 H11C 109.5
H11B B10 H11C 109.5
B6 B11 H11D 109.5
B6 B11 H11E 109.5
H11D B11 H11E 109.5
B6 B11 H11F 109.5
H11D B11 H11F 109.5
H11E B11 H11F 109.5
OR6 R1 NB1 109.3(4)
OR6 R1 R2 107.4(4)
NB1 R1 R2 111.9(4)
OR6 R1 H201 109.4
NB1 R1 H201 109.4
R2 R1 H201 109.4
OR7 R2 R1 109.1(4)
OR7 R2 R3 111.2(4)
R1 R2 R3 99.8(4)
OR7 R2 H202 112.0
R1 R2 H202 112.0
R3 R2 H202 112.0
OP2 R3 R4 112.2(4)
OP2 R3 R2 110.9(4)
R4 R3 R2 103.3(4)
OP2 R3 H203 110.1
R4 R3 H203 110.1
R2 R3 H203 110.1
OR6 R4 R3 105.0(4)
OR6 R4 R5 107.5(4)
R3 R4 R5 114.5(4)
OR6 R4 H204 109.9
R3 R4 H204 109.9
R5 R4 H204 109.9
OR8 R5 R4 112.3(5)
OR8 R5 H20D 109.2
R4 R5 H20D 109.2
OR8 R5 H20E 109.1
R4 R5 H20E 109.2
H20D R5 H20E 107.9
N59 PR1 PR2 112.9(4)
N59 PR1 H40A 109.0
PR2 PR1 H40A 109.0
N59 PR1 H40B 109.0
PR2 PR1 H40B 109.0
H40A PR1 H40B 107.8
OP3 PR2 PR3 109.8(4)
OP3 PR2 PR1 106.9(4)
PR3 PR2 PR1 110.0(5)
OP3 PR2 H402 110.0
PR3 PR2 H402 110.0
PR1 PR2 H402 110.0
PR2 PR3 H40C 109.5
PR2 PR3 H40D 109.5
H40C PR3 H40D 109.5
PR2 PR3 H40E 109.5
H40C PR3 H40E 109.5
H40D PR3 H40E 109.5
C4 N21 C1 112.5(4)
C4 N21 Co1 129.8(3)
C1 N21 Co1 117.4(3)
C9 N22 C6 110.8(4)
C9 N22 Co1 122.0(3)
C6 N22 Co1 126.2(3)
C11 N23 C14 111.4(4)
C11 N23 Co1 122.2(3)
C14 N23 Co1 126.0(3)
C16 N24 C19 111.3(4)
C16 N24 Co1 132.7(3)
C19 N24 Co1 114.8(3)
C57 N59 PR1 120.6(4)
C57 N59 H59 119.7
PR1 N59 H59 119.7
B2 NB1 B8 107.1(4)
B2 NB1 R1 126.3(4)
B8 NB1 R1 125.1(4)
B2 NB3 B9 105.6(4)
B2 NB3 Co1 123.0(3)
B9 NB3 Co1 130.2(3)
C27 O29 C64 119(2)
C27 O29' C64' 113.8(13)
C32 O34 C65 116.0(8)
C38 O40 C66 116.9(5)
C43 O45 C67 115.8(5)
C50 O52 C68 116.6(5)
C61 O63 C69 114.9(5)
R1 OR6 R4 110.4(4)
R2 OR7 H207 109.5
R5 OR8 H208 109.5
R3 OP2 P1 118.1(3)
PR2 OP3 P1 119.2(3)
OP4 P1 OP5 119.4(2)
OP4 P1 OP3 110.9(2)
OP5 P1 OP3 105.9(2)
OP4 P1 OP2 109.5(2)
OP5 P1 OP2 109.4(2)
OP3 P1 OP2 99.99(18)
C1L Co1 N21 89.75(19)
C1L Co1 N24 88.45(18)
N21 Co1 N24 83.01(17)
C1L Co1 N22 86.93(18)
N21 Co1 N22 90.17(17)
N24 Co1 N22 171.78(17)
C1L Co1 N23 92.96(18)
N21 Co1 N23 172.69(17)
N24 Co1 N23 90.27(16)
N22 Co1 N23 96.75(17)
C1L Co1 NB3 176.11(19)
N21 Co1 NB3 93.03(16)
N24 Co1 NB3 94.59(15)
N22 Co1 NB3 90.34(16)
N23 Co1 NB3 84.61(16)

loop_
_geom_bond_atom_site_label_1
_geom_bond_atom_site_label_2
_geom_bond_distance
C1 N21 1.511(6)
C1 C20 1.524(7)
C1 C19 1.557(6)
C1 C2 1.587(7)
C1L N2L 1.160(7)
C1L Co1 1.872(5)
C2 C25 1.530(7)
C2 C26 1.541(9)
C2 C3 1.546(8)
C3 C4 1.507(7)
C3 C30 1.540(9)
C3 H3 1.0000
C4 N21 1.287(7)
C4 C5 1.449(7)
C5 C6 1.366(7)
C5 C35 1.511(7)
C6 N22 1.389(7)
C6 C7 1.534(7)
C7 C36 1.530(7)
C7 C8 1.554(7)
C7 C37 1.567(7)
C8 C9 1.516(6)
C8 C41 1.543(7)
C8 H8 1.0000
C9 N22 1.345(6)
C9 C10 1.362(7)
C10 C11 1.388(7)
C10 H10 0.9500
C11 N23 1.329(6)
C11 C12 1.515(7)
C12 C47 1.509(8)
C12 C13 1.540(7)
C12 C46 1.549(8)
C13 C14 1.535(6)
C13 C48 1.560(7)
C13 H13 1.0000
C14 C15 1.364(7)
C14 N23 1.393(6)
C15 C16 1.456(6)
C15 C53 1.507(7)
C16 N24 1.305(6)
C16 C17 1.529(6)
C17 C55 1.530(6)
C17 C18 1.548(6)
C17 C54 1.550(6)
C18 C19 1.529(6)
C18 C60 1.548(6)
C18 H18 1.0000
C19 N24 1.490(6)
C19 H19 1.0000
C20 H20A 0.9800
C20 H20B 0.9800
C20 H20C 0.9800
C25 H25A 0.9800
C25 H25B 0.9800
C25 H25C 0.9800
C26 C27 1.511(8)
C26 H26A 0.9900
C26 H26B 0.9900
C27 O28 1.169(10)
C27 O29 1.37(2)
C27 O29' 1.398(15)
C30 C31 1.538(9)
C30 H30A 0.9900
C30 H30B 0.9900
C31 C32 1.485(11)
C31 H31A 0.9900
C31 H31B 0.9900
C32 O33 1.179(11)
C32 O34 1.319(9)
C35 H35A 0.9800
C35 H35B 0.9800
C35 H35C 0.9800
C36 H36A 0.9800
C36 H36B 0.9800
C36 H36C 0.9800
C37 C38 1.512(8)
C37 H37A 0.9900
C37 H37B 0.9900
C38 O39 1.210(8)
C38 O40 1.313(8)
C41 C42 1.524(8)
C41 H41A 0.9900
C41 H41B 0.9900
C42 C43 1.497(7)
C42 H42A 0.9900
C42 H42B 0.9900
C43 O44 1.205(7)
C43 O45 1.336(8)
C46 H46A 0.9800
C46 H46B 0.9800
C46 H46C 0.9800
C47 H47A 0.9800
C47 H47B 0.9800
C47 H47C 0.9800
C48 C49 1.519(8)
C48 H48A 0.9900
C48 H48B 0.9900
C49 C50 1.511(9)
C49 H49A 0.9900
C49 H49B 0.9900
C50 O51 1.218(8)
C50 O52 1.317(8)
C53 H53A 0.9800
C53 H53B 0.9800
C53 H53C 0.9800
C54 H54A 0.9800
C54 H54B 0.9800
C54 H54C 0.9800
C55 C56 1.539(6)
C55 H55A 0.9900
C55 H55B 0.9900
C56 C57 1.510(7)
C56 H56A 0.9900
C56 H56B 0.9900
C57 O58 1.230(6)
C57 N59 1.340(7)
C60 C61 1.511(7)
C60 H60A 0.9900
C60 H60B 0.9900
C61 O62 1.189(7)
C61 O63 1.341(7)
C64 O29 1.45(4)
C64 H64A 0.9800
C64 H64B 0.9800
C64 H64C 0.9800
C64' O29' 1.44(2)
C64' H64D 0.9800
C64' H64E 0.9800
C64' H64F 0.9800
C65 O34 1.438(12)
C65 H65A 0.9800
C65 H65B 0.9800
C65 H65C 0.9800
C66 O40 1.443(7)
C66 H66A 0.9800
C66 H66B 0.9800
C66 H66C 0.9800
C67 O45 1.455(7)
C67 H67A 0.9800
C67 H67B 0.9800
C67 H67C 0.9800
C68 O52 1.427(9)
C68 H68A 0.9800
C68 H68B 0.9800
C68 H68C 0.9800
C69 O63 1.465(8)
C69 H69A 0.9800
C69 H69B 0.9800
C69 H69C 0.9800
B2 NB3 1.311(6)
B2 NB1 1.353(7)
B2 H102 0.9500
B4 B9 1.383(8)
B4 B5 1.393(8)
B4 H104 0.9500
B5 B6 1.407(10)
B5 B10 1.514(9)
B6 B7 1.391(9)
B6 B11 1.504(8)
B7 B8 1.391(7)
B7 H107 0.9500
B8 NB1 1.377(7)
B8 B9 1.399(7)
B9 NB3 1.406(6)
B10 H11A 0.9800
B10 H11B 0.9800
B10 H11C 0.9800
B11 H11D 0.9800
B11 H11E 0.9800
B11 H11F 0.9800
R1 OR6 1.420(7)
R1 NB1 1.463(6)
R1 R2 1.534(7)
R1 H201 1.0000
R2 OR7 1.404(6)
R2 R3 1.534(7)
R2 H202 1.0000
R3 OP2 1.433(6)
R3 R4 1.518(7)
R3 H203 1.0000
R4 OR6 1.429(7)
R4 R5 1.521(7)
R4 H204 1.0000
R5 OR8 1.423(8)
R5 H20D 0.9900
R5 H20E 0.9900
PR1 N59 1.434(7)
PR1 PR2 1.530(7)
PR1 H40A 0.9900
PR1 H40B 0.9900
PR2 OP3 1.450(6)
PR2 PR3 1.528(7)
PR2 H402 1.0000
PR3 H40C 0.9800
PR3 H40D 0.9800
PR3 H40E 0.9800
N21 Co1 1.885(4)
N22 Co1 1.920(4)
N23 Co1 1.942(4)
N24 Co1 1.900(4)
N59 H59 0.8800
NB3 Co1 2.048(4)
OR7 H207 0.8400
OR8 H208 0.8400
OP2 P1 1.602(3)
OP3 P1 1.588(4)
OP4 P1 1.481(4)
OP5 P1 1.488(4)

loop_
_geom_hbond_atom_site_label_D
_geom_hbond_atom_site_label_H
_geom_hbond_atom_site_label_A
_geom_hbond_distance_DH
_geom_hbond_distance_HA
_geom_hbond_distance_DA
_geom_hbond_angle_DHA
_geom_hbond_site_symmetry_A
C3 H3 O28 1.00 2.36 3.052(8) 125.9 .
C10 H10 N2L 0.95 2.46 3.370(6) 159.3 8_654
C18 H18 OP4 1.00 2.64 3.452(6) 138.2 2_655
C20 H20B OP4 0.98 2.39 3.316(6) 157.7 2_655
C20 H20C NB3 0.98 2.40 3.204(6) 138.7 .
C26 H26A O62 0.99 2.16 3.131(7) 165.4 .
C42 H42A N2L 0.99 2.64 3.558(7) 154.0 8_654
C56 H56B OR7 0.99 2.59 3.125(6) 114.2 .
C69 H69A O33 0.98 2.45 3.333(10) 149.8 1_556
N59 H59 OP3 0.88 2.26 3.138(6) 174.7 2_655
OR7 H207 OP5 0.84 1.82 2.639(5) 163.7 2_655
OR8 H208 OP4 0.84 1.83 2.668(6) 177.2 .

loop_
_geom_torsion_atom_site_label_1
_geom_torsion_atom_site_label_2
_geom_torsion_atom_site_label_3
_geom_torsion_atom_site_label_4
_geom_torsion
N21 C1 C2 C25 151.6(5)
C20 C1 C2 C25 34.0(6)
C19 C1 C2 C25 -98.3(5)
N21 C1 C2 C26 -85.7(5)
C20 C1 C2 C26 156.6(4)
C19 C1 C2 C26 24.3(6)
N21 C1 C2 C3 28.6(5)
C20 C1 C2 C3 -89.0(5)
C19 C1 C2 C3 138.7(4)
C25 C2 C3 C4 -152.6(5)
C26 C2 C3 C4 86.0(5)
C1 C2 C3 C4 -30.3(5)
C25 C2 C3 C30 -30.0(7)
C26 C2 C3 C30 -151.4(5)
C1 C2 C3 C30 92.3(5)
C30 C3 C4 N21 -106.5(5)
C2 C3 C4 N21 22.3(6)
C30 C3 C4 C5 72.3(7)
C2 C3 C4 C5 -158.9(5)
N21 C4 C5 C6 10.3(8)
C3 C4 C5 C6 -168.4(5)
N21 C4 C5 C35 -167.5(5)
C3 C4 C5 C35 13.8(8)
C4 C5 C6 N22 -5.7(8)
C35 C5 C6 N22 171.9(5)
C4 C5 C6 C7 174.7(5)
C35 C5 C6 C7 -7.7(9)
C5 C6 C7 C36 -41.5(7)
N22 C6 C7 C36 138.8(5)
C5 C6 C7 C8 -164.7(5)
N22 C6 C7 C8 15.6(5)
C5 C6 C7 C37 82.9(6)
N22 C6 C7 C37 -96.8(5)
C36 C7 C8 C9 -144.7(4)
C6 C7 C8 C9 -21.2(5)
C37 C7 C8 C9 88.7(4)
C36 C7 C8 C41 -24.8(6)
C6 C7 C8 C41 98.7(5)
C37 C7 C8 C41 -151.4(4)
C41 C8 C9 N22 -99.9(5)
C7 C8 C9 N22 22.0(5)
C41 C8 C9 C10 80.0(6)
C7 C8 C9 C10 -158.1(5)
N22 C9 C10 C11 -0.8(8)
C8 C9 C10 C11 179.5(4)
C9 C10 C11 N23 -2.4(8)
C9 C10 C11 C12 176.2(5)
N23 C11 C12 C47 -119.5(5)
C10 C11 C12 C47 61.7(7)
N23 C11 C12 C13 0.0(5)
C10 C11 C12 C13 -178.8(4)
N23 C11 C12 C46 121.3(5)
C10 C11 C12 C46 -57.5(6)
C47 C12 C13 C14 116.6(5)
C11 C12 C13 C14 -2.5(5)
C46 C12 C13 C14 -117.4(5)
C47 C12 C13 C48 -122.5(5)
C11 C12 C13 C48 118.4(4)
C46 C12 C13 C48 3.5(6)
C12 C13 C14 C15 -177.7(4)
C48 C13 C14 C15 58.8(6)
C12 C13 C14 N23 4.2(5)
C48 C13 C14 N23 -119.3(4)
N23 C14 C15 C16 8.5(7)
C13 C14 C15 C16 -169.2(4)
N23 C14 C15 C53 -169.9(4)
C13 C14 C15 C53 12.4(7)
C14 C15 C16 N24 -1.6(7)
C53 C15 C16 N24 176.8(4)
C14 C15 C16 C17 179.5(4)
C53 C15 C16 C17 -2.1(7)
N24 C16 C17 C55 135.4(4)
C15 C16 C17 C55 -45.6(6)
N24 C16 C17 C18 15.5(5)
C15 C16 C17 C18 -165.5(4)
N24 C16 C17 C54 -102.6(4)
C15 C16 C17 C54 76.4(5)
C16 C17 C18 C19 -31.4(4)
C55 C17 C18 C19 -155.2(4)
C54 C17 C18 C19 83.0(4)
C16 C17 C18 C60 -165.3(4)
C55 C17 C18 C60 70.9(5)
C54 C17 C18 C60 -50.9(5)
C60 C18 C19 N24 167.7(4)
C17 C18 C19 N24 35.9(4)
C60 C18 C19 C1 -75.3(6)
C17 C18 C19 C1 152.8(4)
N21 C1 C19 N24 -41.1(4)
C20 C1 C19 N24 75.2(4)
C2 C1 C19 N24 -150.7(4)
N21 C1 C19 C18 -155.2(4)
C20 C1 C19 C18 -38.8(6)
C2 C1 C19 C18 95.2(5)
C25 C2 C26 C27 -58.6(7)
C3 C2 C26 C27 65.7(7)
C1 C2 C26 C27 176.6(6)
C2 C26 C27 O28 -20.2(13)
C2 C26 C27 O29 -173.5(13)
C2 C26 C27 O29' 146.3(8)
C4 C3 C30 C31 -155.8(5)
C2 C3 C30 C31 86.1(7)
C3 C30 C31 C32 156.8(6)
C30 C31 C32 O33 -20.9(15)
C30 C31 C32 O34 162.7(8)
C36 C7 C37 C38 -67.9(6)
C6 C7 C37 C38 167.0(5)
C8 C7 C37 C38 59.2(6)
C7 C37 C38 O39 -148.4(6)
C7 C37 C38 O40 33.0(7)
C9 C8 C41 C42 -56.5(6)
C7 C8 C41 C42 -171.3(4)
C8 C41 C42 C43 -173.1(4)
C41 C42 C43 O44 -2.2(8)
C41 C42 C43 O45 177.3(5)
C14 C13 C48 C49 -169.1(5)
C12 C13 C48 C49 73.9(6)
C13 C48 C49 C50 89.6(6)
C48 C49 C50 O51 -35.6(9)
C48 C49 C50 O52 147.5(6)
C16 C17 C55 C56 -47.9(5)
C18 C17 C55 C56 65.9(5)
C54 C17 C55 C56 -169.8(4)
C17 C55 C56 C57 164.6(4)
C55 C56 C57 O58 -67.0(6)
C55 C56 C57 N59 109.0(5)
C19 C18 C60 C61 -62.4(6)
C17 C18 C60 C61 63.3(6)
C18 C60 C61 O62 48.8(8)
C18 C60 C61 O63 -133.5(5)
B9 B4 B5 B6 1.0(9)
B9 B4 B5 B10 -179.3(6)
B4 B5 B6 B7 1.5(10)
B10 B5 B6 B7 -178.1(6)
B4 B5 B6 B11 -175.3(7)
B10 B5 B6 B11 5.1(10)
B5 B6 B7 B8 -1.1(10)
B11 B6 B7 B8 175.8(6)
B6 B7 B8 NB1 -179.6(6)
B6 B7 B8 B9 -1.8(8)
B5 B4 B9 B8 -4.0(8)
B5 B4 B9 NB3 177.0(5)
NB1 B8 B9 B4 -177.3(4)
B7 B8 B9 B4 4.5(8)
NB1 B8 B9 NB3 2.0(5)
B7 B8 B9 NB3 -176.3(5)
OR6 R1 R2 OR7 87.5(4)
NB1 R1 R2 OR7 -32.5(5)
OR6 R1 R2 R3 -29.1(5)
NB1 R1 R2 R3 -149.1(4)
OR7 R2 R3 OP2 42.0(5)
R1 R2 R3 OP2 157.0(4)
OR7 R2 R3 R4 -78.4(5)
R1 R2 R3 R4 36.6(5)
OP2 R3 R4 OR6 -152.0(4)
R2 R3 R4 OR6 -32.5(5)
OP2 R3 R4 R5 90.3(5)
R2 R3 R4 R5 -150.2(5)
OR6 R4 R5 OR8 170.6(4)
R3 R4 R5 OR8 -73.2(6)
N59 PR1 PR2 OP3 -63.8(5)
N59 PR1 PR2 PR3 177.0(5)
C5 C4 N21 C1 178.0(5)
C3 C4 N21 C1 -3.2(6)
C5 C4 N21 Co1 5.0(8)
C3 C4 N21 Co1 -176.2(4)
C20 C1 N21 C4 104.1(5)
C19 C1 N21 C4 -139.2(4)
C2 C1 N21 C4 -16.8(5)
C20 C1 N21 Co1 -81.9(4)
C19 C1 N21 Co1 34.7(4)
C2 C1 N21 Co1 157.2(3)
C10 C9 N22 C6 167.3(5)
C8 C9 N22 C6 -12.9(5)
C10 C9 N22 Co1 -2.4(7)
C8 C9 N22 Co1 177.4(3)
C5 C6 N22 C9 177.9(5)
C7 C6 N22 C9 -2.4(6)
C5 C6 N22 Co1 -12.9(7)
C7 C6 N22 Co1 166.8(3)
C10 C11 N23 C14 -178.4(4)
C12 C11 N23 C14 2.8(5)
C10 C11 N23 Co1 7.9(6)
C12 C11 N23 Co1 -170.9(3)
C15 C14 N23 C11 177.4(4)
C13 C14 N23 C11 -4.5(5)
C15 C14 N23 Co1 -9.2(7)
C13 C14 N23 Co1 168.9(3)
C15 C16 N24 C19 -171.2(4)
C17 C16 N24 C19 7.9(5)
C15 C16 N24 Co1 -4.5(7)
C17 C16 N24 Co1 174.6(3)
C18 C19 N24 C16 -28.0(4)
C1 C19 N24 C16 -155.4(4)
C18 C19 N24 Co1 162.7(3)
C1 C19 N24 Co1 35.4(4)
O58 C57 N59 PR1 -1.2(7)
C56 C57 N59 PR1 -177.1(4)
PR2 PR1 N59 C57 -76.4(6)
NB3 B2 NB1 B8 -1.2(5)
NB3 B2 NB1 R1 -167.8(4)
B7 B8 NB1 B2 177.5(6)
B9 B8 NB1 B2 -0.5(5)
B7 B8 NB1 R1 -15.7(9)
B9 B8 NB1 R1 166.3(4)
OR6 R1 NB1 B2 -54.3(6)
R2 R1 NB1 B2 64.6(6)
OR6 R1 NB1 B8 141.5(5)
R2 R1 NB1 B8 -99.7(5)
NB1 B2 NB3 B9 2.4(5)
NB1 B2 NB3 Co1 -166.7(3)
B4 B9 NB3 B2 176.4(5)
B8 B9 NB3 B2 -2.7(5)
B4 B9 NB3 Co1 -15.6(8)
B8 B9 NB3 Co1 165.3(3)
O28 C27 O29 C64 23(3)
O29' C27 O29 C64 -87(3)
C26 C27 O29 C64 -179(3)
O28 C27 O29' C64' -16(2)
O29 C27 O29' C64' 76(2)
C26 C27 O29' C64' 176.4(14)
O33 C32 O34 C65 -0.2(17)
C31 C32 O34 C65 176.3(11)
O39 C38 O40 C66 1.6(8)
C37 C38 O40 C66 -179.7(5)
O44 C43 O45 C67 -1.4(10)
C42 C43 O45 C67 179.2(6)
O51 C50 O52 C68 2.0(10)
C49 C50 O52 C68 178.9(6)
O62 C61 O63 C69 -0.1(8)
C60 C61 O63 C69 -177.9(5)
NB1 R1 OR6 R4 131.6(4)
R2 R1 OR6 R4 10.0(5)
R3 R4 OR6 R1 14.2(5)
R5 R4 OR6 R1 136.6(4)
R4 R3 OP2 P1 -115.8(4)
R2 R3 OP2 P1 129.3(3)
PR3 PR2 OP3 P1 -107.6(5)
PR1 PR2 OP3 P1 133.1(4)
PR2 OP3 P1 OP4 48.5(4)
PR2 OP3 P1 OP5 179.4(3)
PR2 OP3 P1 OP2 -67.0(3)
R3 OP2 P1 OP4 57.7(4)
R3 OP2 P1 OP5 -74.8(4)
R3 OP2 P1 OP3 174.2(3)
C4 N21 Co1 C1L 70.2(5)
C1 N21 Co1 C1L -102.5(3)
C4 N21 Co1 N24 158.7(5)
C1 N21 Co1 N24 -14.1(3)
C4 N21 Co1 N22 -16.7(5)
C1 N21 Co1 N22 170.5(3)
C4 N21 Co1 NB3 -107.1(5)
C1 N21 Co1 NB3 80.2(3)
